data_1512577
loop_
_publ_author_name
'Yugandar, Somaraju'
'Misra, Nimesh C.'
'Parameshwarappa, Gangajji'
'Panda, Kausik'
'Ila, Hiriyakkanavar'

_publ_section_title
;
 Reaction of Cyclic \a-Oxoketene Dithioacetals with Methylene Isocyanides:
 A Novel Pyrrole Annulation--Ring-Expansion Domino Process
;
_journal_issue 20
_journal_name_full 'Organic Letters'
_journal_page_first 5250
_journal_paper_doi 10.1021/ol402469v
_journal_volume 15
_journal_year 2013
_chemical_formula_sum 'C16 H16 N2 O5 S'
_chemical_formula_weight 348.37
_chemical_name_systematic
;
 ?
;
_space_group_IT_number 14
_symmetry_cell_setting monoclinic
_symmetry_space_group_name_Hall '-P 2ybc'
_symmetry_space_group_name_H-M 'P 1 21/c 1'
_atom_sites_solution_hydrogens geom
_atom_sites_solution_primary direct
_atom_sites_solution_secondary difmap
_audit_creation_method SHELXL-97
_cell_angle_alpha 90.00
_cell_angle_beta 96.685(5)
_cell_angle_gamma 90.00
_cell_formula_units_Z 4
_cell_length_a 14.7900(9)
_cell_length_b 15.132(2)
_cell_length_c 6.9300(5)
_cell_measurement_reflns_used 5413
_cell_measurement_temperature 100(2)
_cell_measurement_theta_max 24.9
_cell_measurement_theta_min 1.2
_cell_volume 1540.4(3)
_computing_cell_refinement 'Bruker SAINT'
_computing_data_collection 'Bruker APEX2'
_computing_data_reduction 'Bruker SAINT  A'
_computing_molecular_graphics 'Bruker SHELXTL'
_computing_publication_material 'Bruker SHELXTL'
_computing_structure_refinement 'SHELXL-97 (Sheldrick, 2008)'
_computing_structure_solution 'SHELXS-97 (Sheldrick, 2008)'
_diffrn_ambient_temperature 100(2)
_diffrn_measured_fraction_theta_full 0.988
_diffrn_measured_fraction_theta_max 0.988
_diffrn_measurement_device_type 'Bruker APEX-II CCD'
_diffrn_measurement_method '\f and \w scans'
_diffrn_radiation_monochromator graphite
_diffrn_radiation_source 'fine-focus sealed tube'
_diffrn_radiation_type MoK\a
_diffrn_radiation_wavelength 0.71073
_diffrn_reflns_av_R_equivalents 0.0387
_diffrn_reflns_av_sigmaI/netI 0.0462
_diffrn_reflns_limit_h_max 17
_diffrn_reflns_limit_h_min -10
_diffrn_reflns_limit_k_max 17
_diffrn_reflns_limit_k_min -15
_diffrn_reflns_limit_l_max 8
_diffrn_reflns_limit_l_min -8
_diffrn_reflns_number 7555
_diffrn_reflns_theta_full 25.00
_diffrn_reflns_theta_max 25.00
_diffrn_reflns_theta_min 2.69
_exptl_absorpt_coefficient_mu 0.241
_exptl_absorpt_correction_T_max 0.9833
_exptl_absorpt_correction_T_min 0.9648
_exptl_absorpt_correction_type empirical
_exptl_absorpt_process_details SADABS
_exptl_crystal_colour colourless
_exptl_crystal_density_diffrn 1.502
_exptl_crystal_density_method 'not measured'
_exptl_crystal_description block
_exptl_crystal_F_000 728
_exptl_crystal_size_max 0.15
_exptl_crystal_size_mid 0.10
_exptl_crystal_size_min 0.07
_refine_diff_density_max 1.121
_refine_diff_density_min -0.539
_refine_diff_density_rms 0.111
_refine_ls_extinction_method none
_refine_ls_goodness_of_fit_ref 1.196
_refine_ls_hydrogen_treatment noref
_refine_ls_matrix_type full
_refine_ls_number_parameters 217
_refine_ls_number_reflns 2685
_refine_ls_number_restraints 0
_refine_ls_restrained_S_all 1.196
_refine_ls_R_factor_all 0.0986
_refine_ls_R_factor_gt 0.0873
_refine_ls_shift/su_max 0.000
_refine_ls_shift/su_mean 0.000
_refine_ls_structure_factor_coef Fsqd
_refine_ls_weighting_details 'calc w=1/[\s^2^(Fo^2^)+(0.0512P)^2^+11.6375P] where P=(Fo^2^+2Fc^2^)/3'
_refine_ls_weighting_scheme calc
_refine_ls_wR_factor_gt 0.2206
_refine_ls_wR_factor_ref 0.2268
_reflns_number_gt 2276
_reflns_number_total 2685
_reflns_threshold_expression >2\s(I)
_cod_data_source_file ol402469v_si_002.cif
_cod_data_source_block 13octc
_cod_depositor_comments
;
The following automatic conversions were performed:

'_symmetry_cell_setting' value 'Monoclinic' changed to 'monoclinic'
according to /home/saulius/struct/CIF-dictionaries/cif_core.dic
dictionary named 'cif_core.dic' version 2.4.2 from 2011-04-26.

Automatic conversion script
Id: cif_fix_values 1891 2012-01-12 08:04:46Z andrius 
;
_cod_original_sg_symbol_H-M P21/c
_cod_database_code 1512577

loop_
_symmetry_equiv_pos_as_xyz
'x, y, z'
'-x, y+1/2, -z+1/2'
'-x, -y, -z'
'x, -y-1/2, z-1/2'

loop_
_atom_site_label
_atom_site_type_symbol
_atom_site_fract_x
_atom_site_fract_y
_atom_site_fract_z
_atom_site_U_iso_or_equiv
_atom_site_adp_type
_atom_site_occupancy
_atom_site_symmetry_multiplicity
_atom_site_calc_flag
_atom_site_refinement_flags
C1 C 0.5835(5) -0.1444(5) 0.0994(10) 0.0365(16) Uani 1 1 d .
H1A H 0.5519 -0.1982 0.0613 0.055 Uiso 1 1 calc R
H1B H 0.6231 -0.1291 0.0043 0.055 Uiso 1 1 calc R
H1C H 0.5401 -0.0979 0.1086 0.055 Uiso 1 1 calc R
C2 C 0.6387(4) -0.1572(4) 0.2929(9) 0.0277(14) Uani 1 1 d .
H2A H 0.5996 -0.1726 0.3909 0.033 Uiso 1 1 calc R
H2B H 0.6830 -0.2041 0.2859 0.033 Uiso 1 1 calc R
C3 C 0.7379(4) -0.0694(4) 0.5110(9) 0.0215(12) Uani 1 1 d .
C4 C 0.7772(4) 0.0214(4) 0.5380(8) 0.0197(12) Uani 1 1 d .
C5 C 0.7367(4) 0.1037(4) 0.5425(8) 0.0182(12) Uani 1 1 d .
C6 C 0.8078(4) 0.1687(4) 0.5553(8) 0.0195(12) Uani 1 1 d .
C7 C 0.8877(4) 0.1200(4) 0.5617(8) 0.0181(12) Uani 1 1 d .
C8 C 0.9777(4) 0.1549(4) 0.5783(8) 0.0211(12) Uani 1 1 d .
C9 C 0.9047(4) 0.3002(4) 0.5747(8) 0.0193(12) Uani 1 1 d .
C10 C 0.8159(4) 0.2637(4) 0.5576(8) 0.0183(12) Uani 1 1 d .
C11 C 0.7419(4) 0.3226(4) 0.5366(8) 0.0206(12) Uani 1 1 d .
H11 H 0.6831 0.2998 0.5231 0.025 Uiso 1 1 calc R
C12 C 0.7535(4) 0.4124(4) 0.5354(8) 0.0220(12) Uani 1 1 d .
H12 H 0.7032 0.4496 0.5190 0.026 Uiso 1 1 calc R
C13 C 0.8421(4) 0.4480(4) 0.5591(8) 0.0245(13) Uani 1 1 d .
H13 H 0.8508 0.5089 0.5634 0.029 Uiso 1 1 calc R
C14 C 0.9154(4) 0.3920(4) 0.5758(8) 0.0229(13) Uani 1 1 d .
H14 H 0.9738 0.4157 0.5881 0.027 Uiso 1 1 calc R
C15 C 1.0738(4) 0.2868(4) 0.5984(10) 0.0277(14) Uani 1 1 d .
H15A H 1.0679 0.3499 0.6022 0.042 Uiso 1 1 calc R
H15B H 1.1030 0.2701 0.4872 0.042 Uiso 1 1 calc R
H15C H 1.1098 0.2668 0.7145 0.042 Uiso 1 1 calc R
C16 C 0.5637(4) 0.1126(4) 0.3204(8) 0.0245(13) Uani 1 1 d .
H16A H 0.5780 0.1673 0.2607 0.037 Uiso 1 1 calc R
H16B H 0.4991 0.1084 0.3225 0.037 Uiso 1 1 calc R
H16C H 0.5842 0.0641 0.2475 0.037 Uiso 1 1 calc R
N1 N 0.8681(3) 0.0324(3) 0.5527(7) 0.0208(11) Uani 1 1 d .
H1 H 0.9075 -0.0095 0.5559 0.025 Uiso 1 1 calc R
N2 N 0.9826(3) 0.2460(3) 0.5853(7) 0.0184(10) Uani 1 1 d .
O1 O 0.5962(3) 0.0264(3) 0.6461(6) 0.0263(10) Uani 1 1 d .
O2 O 0.5975(3) 0.1893(3) 0.6560(6) 0.0280(10) Uani 1 1 d .
O3 O 0.6844(3) -0.0733(3) 0.3402(6) 0.0235(9) Uani 1 1 d .
O4 O 0.7548(3) -0.1301(3) 0.6192(7) 0.0319(11) Uani 1 1 d .
O5 O 1.0473(3) 0.1083(3) 0.5869(6) 0.0277(10) Uani 1 1 d .
S1 S 0.61861(9) 0.10895(9) 0.5605(2) 0.0207(4) Uani 1 1 d .

loop_
_atom_site_aniso_label
_atom_site_aniso_U_11
_atom_site_aniso_U_22
_atom_site_aniso_U_33
_atom_site_aniso_U_23
_atom_site_aniso_U_13
_atom_site_aniso_U_12
C1 0.038(4) 0.032(4) 0.037(4) -0.009(3) -0.004(3) -0.007(3)
C2 0.030(3) 0.016(3) 0.037(4) -0.003(3) 0.005(3) -0.005(2)
C3 0.017(3) 0.021(3) 0.028(3) -0.003(2) 0.005(2) -0.001(2)
C4 0.020(3) 0.020(3) 0.018(3) -0.001(2) 0.003(2) -0.002(2)
C5 0.017(3) 0.019(3) 0.018(3) 0.000(2) 0.001(2) -0.001(2)
C6 0.020(3) 0.025(3) 0.013(3) 0.001(2) 0.003(2) -0.001(2)
C7 0.023(3) 0.016(3) 0.015(3) -0.002(2) 0.002(2) -0.002(2)
C8 0.021(3) 0.022(3) 0.021(3) -0.001(2) 0.003(2) 0.000(2)
C9 0.022(3) 0.022(3) 0.014(3) 0.001(2) 0.003(2) 0.001(2)
C10 0.017(3) 0.023(3) 0.016(3) -0.002(2) 0.003(2) -0.001(2)
C11 0.021(3) 0.021(3) 0.020(3) 0.000(2) 0.001(2) -0.001(2)
C12 0.025(3) 0.019(3) 0.021(3) 0.000(2) -0.001(2) 0.007(2)
C13 0.036(3) 0.015(3) 0.024(3) 0.000(2) 0.006(3) 0.001(2)
C14 0.027(3) 0.020(3) 0.022(3) -0.001(2) 0.002(2) -0.003(2)
C15 0.021(3) 0.023(3) 0.040(4) 0.001(3) 0.006(3) -0.003(2)
C16 0.023(3) 0.023(3) 0.027(3) 0.001(2) 0.001(2) -0.002(2)
N1 0.021(3) 0.018(2) 0.023(3) 0.001(2) 0.002(2) -0.001(2)
N2 0.013(2) 0.020(2) 0.022(3) -0.0019(19) 0.0053(19) -0.0014(18)
O1 0.027(2) 0.023(2) 0.029(2) 0.0044(18) 0.0050(18) -0.0050(18)
O2 0.025(2) 0.024(2) 0.035(2) -0.0059(19) 0.0063(19) 0.0011(18)
O3 0.025(2) 0.019(2) 0.026(2) -0.0009(17) 0.0009(17) -0.0060(17)
O4 0.029(2) 0.023(2) 0.043(3) 0.005(2) -0.002(2) -0.0009(18)
O5 0.019(2) 0.024(2) 0.039(3) -0.0060(19) -0.0008(18) 0.0009(18)
S1 0.0174(7) 0.0199(7) 0.0250(8) 0.0006(6) 0.0040(5) -0.0008(6)

loop_
_atom_type_symbol
_atom_type_description
_atom_type_scat_dispersion_real
_atom_type_scat_dispersion_imag
_atom_type_scat_source
C C 0.0033 0.0016 'International Tables Vol C Tables 4.2.6.8 and 6.1.1.4'
H H 0.0000 0.0000 'International Tables Vol C Tables 4.2.6.8 and 6.1.1.4'
N N 0.0061 0.0033 'International Tables Vol C Tables 4.2.6.8 and 6.1.1.4'
O O 0.0106 0.0060 'International Tables Vol C Tables 4.2.6.8 and 6.1.1.4'
S S 0.1246 0.1234 'International Tables Vol C Tables 4.2.6.8 and 6.1.1.4'

loop_
_geom_angle_atom_site_label_1
_geom_angle_atom_site_label_2
_geom_angle_atom_site_label_3
_geom_angle
C2 C1 H1A 109.5
C2 C1 H1B 109.5
H1A C1 H1B 109.5
C2 C1 H1C 109.5
H1A C1 H1C 109.5
H1B C1 H1C 109.5
O3 C2 C1 106.2(5)
O3 C2 H2A 110.5
C1 C2 H2A 110.5
O3 C2 H2B 110.5
C1 C2 H2B 110.5
H2A C2 H2B 108.7
O4 C3 O3 125.3(5)
O4 C3 C4 125.4(5)
O3 C3 C4 109.3(5)
N1 C4 C5 108.5(5)
N1 C4 C3 119.6(5)
C5 C4 C3 131.8(5)
C4 C5 C6 107.6(5)
C4 C5 S1 118.4(4)
C6 C5 S1 133.4(4)
C7 C6 C5 104.6(5)
C7 C6 C10 117.4(5)
C5 C6 C10 138.0(5)
N1 C7 C6 109.9(5)
N1 C7 C8 124.0(5)
C6 C7 C8 126.1(5)
O5 C8 N2 121.7(5)
O5 C8 C7 123.6(5)
N2 C8 C7 114.7(5)
C14 C9 N2 119.2(5)
C14 C9 C10 119.4(5)
N2 C9 C10 121.4(5)
C11 C10 C9 117.7(5)
C11 C10 C6 124.6(5)
C9 C10 C6 117.6(5)
C12 C11 C10 122.2(5)
C12 C11 H11 118.9
C10 C11 H11 118.9
C11 C12 C13 119.6(5)
C11 C12 H12 120.2
C13 C12 H12 120.2
C14 C13 C12 119.3(5)
C14 C13 H13 120.4
C12 C13 H13 120.4
C13 C14 C9 121.7(6)
C13 C14 H14 119.1
C9 C14 H14 119.1
N2 C15 H15A 109.5
N2 C15 H15B 109.5
H15A C15 H15B 109.5
N2 C15 H15C 109.5
H15A C15 H15C 109.5
H15B C15 H15C 109.5
S1 C16 H16A 109.5
S1 C16 H16B 109.5
H16A C16 H16B 109.5
S1 C16 H16C 109.5
H16A C16 H16C 109.5
H16B C16 H16C 109.5
C4 N1 C7 109.3(5)
C4 N1 H1 125.4
C7 N1 H1 125.4
C8 N2 C9 122.7(5)
C8 N2 C15 117.6(5)
C9 N2 C15 119.6(4)
C3 O3 C2 116.4(4)
O2 S1 O1 118.2(3)
O2 S1 C16 107.9(3)
O1 S1 C16 108.3(3)
O2 S1 C5 109.9(3)
O1 S1 C5 105.5(3)
C16 S1 C5 106.5(3)

loop_
_geom_bond_atom_site_label_1
_geom_bond_atom_site_label_2
_geom_bond_distance
C1 C2 1.499(9)
C1 H1A 0.9600
C1 H1B 0.9600
C1 H1C 0.9600
C2 O3 1.459(7)
C2 H2A 0.9700
C2 H2B 0.9700
C3 O4 1.194(7)
C3 O3 1.346(7)
C3 C4 1.496(8)
C4 N1 1.346(7)
C4 C5 1.383(8)
C5 C6 1.436(8)
C5 S1 1.768(6)
C6 C7 1.388(8)
C6 C10 1.442(8)
C7 N1 1.357(7)
C7 C8 1.425(8)
C8 O5 1.243(7)
C8 N2 1.380(7)
C9 C14 1.398(8)
C9 N2 1.409(7)
C9 C10 1.417(8)
C10 C11 1.406(8)
C11 C12 1.370(8)
C11 H11 0.9300
C12 C13 1.409(8)
C12 H12 0.9300
C13 C14 1.371(8)
C13 H13 0.9300
C14 H14 0.9300
C15 N2 1.477(7)
C15 H15A 0.9600
C15 H15B 0.9600
C15 H15C 0.9600
C16 S1 1.765(6)
C16 H16A 0.9600
C16 H16B 0.9600
C16 H16C 0.9600
N1 H1 0.8600
O1 S1 1.438(4)
O2 S1 1.436(4)
